data_1521825
loop_
_publ_author_name
'Reading, J.'
'Weller, M.T.'

_publ_section_title
;
 Powder neutron diffraction structural analysis of the lanthanide barium
 copper oxyborates, Ln Ba Cu O2 B O3 (Ln = La, Pr and Nd)
;
_journal_name_full 'Physica C (Amsterdam)'
_journal_page_first 31
_journal_page_last 36
_journal_volume 328
_journal_year 1999
_chemical_formula_sum 'B0.75 Ba Cu La O4.5'
_chemical_name_systematic 'La Ba Cu O2.25 (B O3)0.75'
_space_group_IT_number 100
_symmetry_space_group_name_Hall 'P 4 -2ab'
_symmetry_space_group_name_H-M 'P 4 b m'
_cell_angle_alpha 90
_cell_angle_beta 90
_cell_angle_gamma 90
_cell_formula_units_Z 2
_cell_length_a 5.5748
_cell_length_b 5.5748
_cell_length_c 7.5127
_cell_volume 233.483
_citation_journal_id_ASTM PHYCE6
_cod_data_source_file Reading_PHYCE6_1999_658.cif
_cod_data_source_block B0.75Ba1Cu1La1O4.5
_cod_original_cell_volume 233.4827
_cod_original_formula_sum 'B0.75 Ba1 Cu1 La1 O4.5'
_cod_database_code 1521825

loop_
_symmetry_equiv_pos_as_xyz
x,y,z
-y,x,z
-x,-y,z
y,-x,z
-x+1/2,y+1/2,z
-y+1/2,-x+1/2,z
x+1/2,-y+1/2,z
y+1/2,x+1/2,z

loop_
_atom_site_label
_atom_site_type_symbol
_atom_site_fract_x
_atom_site_fract_y
_atom_site_fract_z
_atom_site_occupancy
_atom_site_U_iso_or_equiv
O1 O-2 0.2494 0.7494 0.7905 1 0.0
Ba1 Ba+2 0 0 0.5117 1 0.0
B1 B+3 0.5 0 0.2745 0.75 0.0
O3 O-2 0.1542 0.6542 0.1867 0.75 0.0
O2 O-2 0.5 0 0.4593 1 0.0
La1 La+3 0 0 0 1 0.0
Cu1 Cu+1 0.5 0 0.7687 1 0.0
